data_2017811
loop_
_publ_author_name
'Setifi, Zouaoui'
'Gaamoune, Bachir'
'Stoeckli-Evans, Helen'
'Rouag, Djamil-Azzeddine'
'Setifi, Fatima'

_publ_section_title
;
 A new coordination complex based on a polynitrile ligand:
 bis(4-amino-3,5-di-2-pyridyl-4<i>H</i>-1,2,4-triazole)diaquairon(II)
 bis(1,1,3,3-tetracyano-2-methylsulfanylpropenide)
;
_journal_coeditor_code FG3192
_journal_issue 10
_journal_name_full 'Acta Crystallographica Section C'
_journal_page_first m286
_journal_page_last m289
_journal_paper_doi 10.1107/S010827011003578X
_journal_volume 66
_journal_year 2010
_chemical_formula_iupac '[Fe (C12 H10 N6)2 (H2 O1)2] (C8 H3 N4 S)2'
_chemical_formula_moiety 'C24 H24 Fe N12 O2 2+ , 2C8 H3 N4 S -'
_chemical_formula_sum 'C40 H30 Fe N20 O2 S2'
_chemical_formula_weight 942.81
_chemical_name_systematic
;
bis(4-amino-3,5-di-2-pyridyl-4<i>H</i>-1,2,4-triazole)diaquairon(II)
bis(1,1,3,3-tetracyano-2-methylsulfanylpropenide)
;
_space_group_IT_number 29
_symmetry_cell_setting orthorhombic
_symmetry_space_group_name_Hall 'P 2c -2ac'
_symmetry_space_group_name_H-M 'P c a 21'
_atom_sites_solution_hydrogens geom
_atom_sites_solution_primary direct
_atom_sites_solution_secondary difmap
_audit_creation_method SHELXL97
_cell_angle_alpha 90.00
_cell_angle_beta 90.00
_cell_angle_gamma 90.00
_cell_formula_units_Z 4
_cell_length_a 17.0060(4)
_cell_length_b 7.9570(2)
_cell_length_c 31.7600(5)
_cell_measurement_reflns_used 28262
_cell_measurement_temperature 170(2)
_cell_measurement_theta_max 27.8704
_cell_measurement_theta_min 2.6324
_cell_volume 4297.66(16)
_computing_cell_refinement 'CrysAlis RED (Oxford Diffraction, 2007)'
_computing_data_collection 'Crysalis CCD (Oxford Diffraction, 2007)'
_computing_data_reduction 'CrysAlis RED (Oxford Diffraction, 2007)'
_computing_molecular_graphics 'PLATON (Spek, 2009) and Mercury (Macrae <i>et al.</i>, 2006)'
_computing_publication_material 'PLATON (Spek, 2009) and publCIF (Westrip, 2010)'
_computing_structure_refinement 'SHELXL97 (Sheldrick, 2008)'
_computing_structure_solution 'SIR97 (Altomare <i>et al.</i>, 1999)'
_diffrn_ambient_temperature 170(2)
_diffrn_detector_area_resol_mean 8.3622
_diffrn_measured_fraction_theta_full 0.999
_diffrn_measured_fraction_theta_max 0.935
_diffrn_measurement_device_type 'Oxford Xcalibur 2 CCD'
_diffrn_measurement_method '\w and \f scans'
_diffrn_radiation_monochromator graphite
_diffrn_radiation_source 'fine-focus sealed tube'
_diffrn_radiation_type MoK\a
_diffrn_radiation_wavelength 0.71073
_diffrn_reflns_av_R_equivalents 0.0548
_diffrn_reflns_av_sigmaI/netI 0.0727
_diffrn_reflns_limit_h_max 22
_diffrn_reflns_limit_h_min -21
_diffrn_reflns_limit_k_max 10
_diffrn_reflns_limit_k_min -10
_diffrn_reflns_limit_l_max 41
_diffrn_reflns_limit_l_min -41
_diffrn_reflns_number 91385
_diffrn_reflns_theta_full 25.00
_diffrn_reflns_theta_max 27.96
_diffrn_reflns_theta_min 2.72
_diffrn_standards_decay_% 0
_diffrn_standards_number 0
_exptl_absorpt_coefficient_mu 0.511
_exptl_absorpt_correction_T_max 1.00000
_exptl_absorpt_correction_T_min 0.85897
_exptl_absorpt_correction_type multi-scan
_exptl_absorpt_process_details '(CrysAlis RED; Oxford Diffraction, 2007)'
_exptl_crystal_colour red
_exptl_crystal_density_diffrn 1.457
_exptl_crystal_density_method 'not measured'
_exptl_crystal_description plate
_exptl_crystal_F_000 1936
_exptl_crystal_size_max 0.45
_exptl_crystal_size_mid 0.30
_exptl_crystal_size_min 0.25
_refine_diff_density_max 0.619
_refine_diff_density_min -0.318
_refine_ls_abs_structure_details 'Flack (1983), with how many Friedel pairs?'
_refine_ls_abs_structure_Flack 0.546(17)
_refine_ls_extinction_method none
_refine_ls_goodness_of_fit_ref 1.123
_refine_ls_hydrogen_treatment mixed
_refine_ls_matrix_type full
_refine_ls_number_parameters 603
_refine_ls_number_reflns 9408
_refine_ls_number_restraints 5
_refine_ls_restrained_S_all 1.122
_refine_ls_R_factor_all 0.0787
_refine_ls_R_factor_gt 0.0383
_refine_ls_shift/su_max 0.001
_refine_ls_shift/su_mean 0.000
_refine_ls_structure_factor_coef Fsqd
_refine_ls_weighting_details 'calc w = 1/[\s^2^(Fo^2^)+(0.0504P)^2^] where P=(Fo^2^+2Fc^2^)/3'
_refine_ls_weighting_scheme calc
_refine_ls_wR_factor_gt 0.0811
_refine_ls_wR_factor_ref 0.1033
_reflns_number_gt 6273
_reflns_number_total 9408
_reflns_threshold_expression I>2\s(I)
_cod_data_source_file fg3192.cif
_cod_data_source_block I
_cod_database_code 2017811
_cod_database_fobs_code 2017811

loop_
_symmetry_equiv_pos_site_id
_symmetry_equiv_pos_as_xyz
1 x,y,z
2 -x,-y,1/2+z
3 1/2-x,y,1/2+z
4 1/2+x,-y,z

loop_
_atom_site_aniso_label
_atom_site_aniso_U_11
_atom_site_aniso_U_22
_atom_site_aniso_U_33
_atom_site_aniso_U_12
_atom_site_aniso_U_13
_atom_site_aniso_U_23
Fe1 0.0163(2) 0.0268(2) 0.0142(2) 0.0002(2) -0.0001(2) 0.0027(2)
O1 0.0254(16) 0.0319(16) 0.0192(15) -0.0029(13) -0.0030(11) 0.0043(11)
O2 0.0306(16) 0.0310(16) 0.0213(16) -0.0060(13) -0.0084(12) 0.0046(12)
N1 0.0189(16) 0.0291(18) 0.0168(15) 0.0018(13) 0.0007(12) 0.0012(13)
N2 0.0204(16) 0.0255(17) 0.0194(15) -0.0024(14) 0.0031(13) 0.0011(13)
N3 0.0170(16) 0.0322(18) 0.0155(15) -0.0048(14) 0.0044(13) -0.0033(13)
N4 0.0190(18) 0.031(2) 0.0131(16) -0.0024(13) -0.0021(12) 0.0031(14)
N5 0.0278(18) 0.037(2) 0.0184(19) 0.0016(14) -0.0023(15) 0.0107(13)
N6 0.035(2) 0.051(2) 0.0209(18) -0.0048(18) 0.0045(15) 0.0086(17)
N7 0.0162(15) 0.0269(17) 0.0135(14) -0.0028(13) 0.0008(12) 0.0006(12)
N8 0.0144(15) 0.0256(17) 0.0191(15) -0.0028(13) 0.0025(13) 0.0019(12)
N9 0.0188(16) 0.0274(18) 0.0232(16) -0.0018(13) 0.0040(13) 0.0002(13)
N10 0.0183(18) 0.027(2) 0.0174(16) -0.0016(12) -0.0029(12) 0.0040(14)
N11 0.0207(17) 0.043(2) 0.0137(19) -0.0006(15) -0.0056(13) 0.0093(13)
N12 0.0285(19) 0.048(2) 0.0215(18) 0.0062(16) 0.0063(14) 0.0067(16)
C1 0.0218(19) 0.029(2) 0.0226(18) 0.0010(16) 0.0012(18) 0.0036(18)
C2 0.020(2) 0.043(3) 0.026(2) 0.0079(19) 0.0059(18) 0.0038(17)
C3 0.028(2) 0.054(3) 0.029(2) 0.014(2) -0.0037(18) 0.004(2)
C4 0.021(2) 0.049(3) 0.018(2) 0.0066(19) -0.0037(17) 0.0111(18)
C5 0.021(2) 0.026(2) 0.0158(18) -0.0005(16) -0.0005(14) 0.0033(16)
C6 0.024(2) 0.024(2) 0.0156(17) -0.0012(17) 0.0009(16) 0.0038(15)
C7 0.026(2) 0.027(2) 0.0124(17) -0.0081(16) -0.0014(15) -0.0008(15)
C8 0.026(2) 0.035(2) 0.0154(17) -0.0081(18) 0.0034(16) -0.0011(16)
C9 0.030(2) 0.044(3) 0.026(2) 0.0017(19) 0.0029(18) 0.0005(18)
C10 0.028(2) 0.066(3) 0.040(2) 0.003(2) 0.011(2) -0.003(2)
C11 0.045(3) 0.067(3) 0.031(2) -0.009(3) 0.017(2) -0.002(2)
C12 0.050(3) 0.067(3) 0.020(2) -0.001(3) 0.010(2) 0.009(2)
C13 0.0218(19) 0.034(2) 0.0143(16) 0.0007(16) 0.0067(17) -0.0020(18)
C14 0.021(2) 0.053(3) 0.024(2) 0.0091(19) 0.0026(18) -0.0004(18)
C15 0.021(2) 0.055(3) 0.032(2) 0.016(2) -0.0019(18) 0.010(2)
C16 0.025(2) 0.044(3) 0.026(2) 0.005(2) 0.0009(18) 0.0024(18)
C17 0.019(2) 0.029(2) 0.0136(18) -0.0048(16) 0.0021(15) -0.0007(15)
C18 0.0132(18) 0.025(2) 0.0166(17) -0.0044(16) -0.0035(15) -0.0008(15)
C19 0.0156(19) 0.029(2) 0.0133(17) -0.0048(16) 0.0044(14) -0.0013(15)
C20 0.0208(19) 0.028(2) 0.0157(17) -0.0033(17) 0.0008(15) -0.0059(15)
C21 0.026(2) 0.038(2) 0.0171(19) 0.0018(18) 0.0030(16) -0.0055(17)
C22 0.027(2) 0.052(3) 0.032(2) 0.003(2) 0.0102(18) -0.007(2)
C23 0.031(2) 0.059(3) 0.033(2) -0.007(2) 0.0174(18) 0.001(2)
C24 0.043(3) 0.066(4) 0.021(2) 0.004(2) 0.0076(19) 0.007(2)
S1 0.0241(5) 0.0732(8) 0.0258(5) -0.0066(5) -0.0028(4) -0.0077(5)
N13 0.029(2) 0.058(2) 0.0229(19) -0.0069(18) -0.0051(15) -0.0002(18)
N14 0.048(2) 0.040(2) 0.0320(19) -0.0035(18) -0.0019(18) 0.0093(17)
N15 0.036(2) 0.065(3) 0.036(2) 0.009(2) 0.0024(18) -0.0025(19)
N16 0.034(2) 0.120(4) 0.025(2) -0.009(2) 0.0027(17) 0.014(2)
C25 0.024(2) 0.024(2) 0.0251(18) -0.0009(17) -0.0021(16) 0.0026(16)
C26 0.025(2) 0.024(2) 0.0228(19) -0.0047(17) -0.0030(16) -0.0006(15)
C27 0.029(2) 0.035(2) 0.0205(18) 0.0063(19) 0.0017(18) 0.0041(17)
C28 0.026(2) 0.024(2) 0.025(2) -0.0002(17) 0.0034(17) 0.0035(16)
C29 0.023(2) 0.039(2) 0.0206(18) -0.0051(18) -0.0026(15) 0.0028(17)
C30 0.028(2) 0.035(2) 0.022(2) 0.0027(19) -0.0004(17) 0.0018(17)
C31 0.022(2) 0.073(3) 0.029(2) -0.009(2) -0.0014(18) 0.006(2)
C32 0.026(2) 0.052(3) 0.034(2) -0.001(2) -0.0033(17) -0.002(2)
S2 0.0248(5) 0.0618(7) 0.0279(5) -0.0007(5) -0.0021(4) -0.0063(5)
N17 0.040(2) 0.056(2) 0.0220(19) -0.0022(19) -0.0020(16) -0.0027(18)
N18 0.044(2) 0.040(2) 0.039(2) -0.0070(18) 0.0049(18) 0.0141(18)
N19 0.030(2) 0.063(3) 0.039(2) 0.0091(19) 0.0024(17) -0.0020(19)
N20 0.044(2) 0.096(3) 0.029(2) 0.009(2) 0.0037(19) 0.003(2)
C33 0.029(2) 0.025(2) 0.0216(18) -0.0002(17) -0.0017(16) -0.0047(15)
C34 0.023(2) 0.027(2) 0.0212(18) -0.0030(17) 0.0018(15) 0.0016(16)
C35 0.026(2) 0.038(2) 0.0167(17) 0.0015(19) 0.0039(17) 0.0002(16)
C36 0.031(2) 0.030(2) 0.023(2) -0.0001(19) -0.0077(18) 0.0046(17)
C37 0.028(2) 0.038(2) 0.0197(18) 0.0078(18) -0.0016(16) -0.0050(16)
C38 0.042(3) 0.040(3) 0.022(2) 0.004(2) 0.0036(18) -0.0074(18)
C39 0.029(2) 0.060(3) 0.020(2) 0.002(2) 0.0066(17) -0.0063(19)
C40 0.026(2) 0.034(3) 0.043(3) 0.0003(17) 0.0051(18) -0.002(2)

loop_
_atom_site_type_symbol
_atom_site_label
_atom_site_fract_x
_atom_site_fract_y
_atom_site_fract_z
_atom_site_U_iso_or_equiv
_atom_site_thermal_displace_type
_atom_site_calc_flag
_atom_site_refinement_flags
_atom_site_occupancy
Fe Fe1 0.36919(3) 0.74726(7) 0.06690(2) 0.01910(10) Uani . . 1.000
O O1 0.42220(15) 0.9762(3) 0.08642(9) 0.0255(9) Uani . . 1.000
O O2 0.31597(15) 0.5196(3) 0.04614(9) 0.0276(9) Uani . . 1.000
N N1 0.46957(16) 0.6098(4) 0.09174(8) 0.0216(9) Uani . . 1.000
N N2 0.33642(17) 0.6896(4) 0.13111(9) 0.0218(9) Uani . . 1.000
N N3 0.27260(15) 0.7124(4) 0.15717(9) 0.0216(9) Uani . . 1.000
N N4 0.36637(16) 0.5834(4) 0.19264(9) 0.0210(10) Uani . . 1.000
N N5 0.41151(19) 0.5052(4) 0.22428(11) 0.0277(11) Uani . . 1.000
N N6 0.26280(19) 0.5522(5) 0.26409(10) 0.0356(11) Uani . . 1.000
N N7 0.26902(15) 0.8843(4) 0.04219(8) 0.0189(9) Uani . . 1.000
N N8 0.40197(16) 0.8053(4) 0.00275(8) 0.0197(9) Uani . . 1.000
N N9 0.46691(16) 0.7868(4) -0.02282(9) 0.0231(10) Uani . . 1.000
N N10 0.37351(15) 0.9188(4) -0.05791(9) 0.0209(10) Uani . . 1.000
N N11 0.32914(17) 1.0012(4) -0.08957(10) 0.0258(11) Uani . . 1.000
N N12 0.48035(18) 0.9668(5) -0.12703(11) 0.0327(11) Uani . . 1.000
C C1 0.53408(19) 0.5749(4) 0.06986(12) 0.0245(11) Uani . . 1.000
C C2 0.5973(2) 0.4918(5) 0.08727(13) 0.0297(14) Uani . . 1.000
C C3 0.5941(2) 0.4439(6) 0.12859(12) 0.0370(14) Uani . . 1.000
C C4 0.5280(2) 0.4770(5) 0.15205(14) 0.0293(14) Uani . . 1.000
C C5 0.4664(2) 0.5632(5) 0.13293(10) 0.0209(11) Uani . . 1.000
C C6 0.3917(2) 0.6108(5) 0.15269(10) 0.0212(11) Uani . . 1.000
C C7 0.2918(2) 0.6466(5) 0.19413(10) 0.0218(11) Uani . . 1.000
C C8 0.2375(2) 0.6393(5) 0.23044(11) 0.0255(11) Uani . . 1.000
C C9 0.1640(2) 0.7129(5) 0.22832(13) 0.0333(14) Uani . . 1.000
C C10 0.1132(2) 0.6984(6) 0.26184(13) 0.0447(14) Uani . . 1.000
C C11 0.1398(3) 0.6099(6) 0.29698(13) 0.0477(16) Uani . . 1.000
C C12 0.2132(3) 0.5398(7) 0.29689(15) 0.0457(16) Uani . . 1.000
C C13 0.20408(19) 0.9199(4) 0.06423(12) 0.0234(11) Uani . . 1.000
C C14 0.1409(2) 1.0016(5) 0.04728(14) 0.0327(14) Uani . . 1.000
C C15 0.1452(2) 1.0520(6) 0.00583(13) 0.0360(14) Uani . . 1.000
C C16 0.2116(2) 1.0178(5) -0.01757(14) 0.0317(14) Uani . . 1.000
C C17 0.27219(19) 0.9350(5) 0.00146(10) 0.0205(11) Uani . . 1.000
C C18 0.34668(19) 0.8862(5) -0.01852(10) 0.0183(11) Uani . . 1.000
C C19 0.44857(19) 0.8556(4) -0.05946(10) 0.0193(11) Uani . . 1.000
C C20 0.50411(19) 0.8727(4) -0.09490(10) 0.0215(11) Uani . . 1.000
C C21 0.5774(2) 0.8019(5) -0.09284(11) 0.0270(11) Uani . . 1.000
C C22 0.6302(2) 0.8329(6) -0.12521(12) 0.0370(14) Uani . . 1.000
C C23 0.6070(2) 0.9315(6) -0.15803(13) 0.0410(14) Uani . . 1.000
C C24 0.5317(3) 0.9941(6) -0.15772(15) 0.0433(18) Uani . . 1.000
S S1 0.30858(6) 0.15619(16) 0.22784(3) 0.0410(4) Uani . . 1.000
N N13 0.0566(2) 0.0430(5) 0.14180(10) 0.0366(11) Uani . . 1.000
N N14 0.2717(2) 0.3020(4) 0.11227(11) 0.0400(11) Uani . . 1.000
N N15 0.0095(2) 0.1836(5) 0.23611(11) 0.0457(14) Uani . . 1.000
N N16 0.1987(2) 0.0770(6) 0.32123(12) 0.0597(16) Uani . . 1.000
C C25 0.2108(2) 0.1482(5) 0.21180(11) 0.0244(11) Uani . . 1.000
C C26 0.1881(2) 0.1597(5) 0.16886(11) 0.0239(11) Uani . . 1.000
C C27 0.1147(2) 0.0985(5) 0.15461(11) 0.0282(11) Uani . . 1.000
C C28 0.2357(2) 0.2392(5) 0.13816(11) 0.0250(12) Uani . . 1.000
C C29 0.1568(2) 0.1344(5) 0.24476(11) 0.0275(11) Uani . . 1.000
C C30 0.0756(2) 0.1636(5) 0.23959(11) 0.0283(12) Uani . . 1.000
C C31 0.1816(2) 0.1014(6) 0.28680(13) 0.0413(14) Uani . . 1.000
C C32 0.3672(2) 0.0836(6) 0.18461(14) 0.0373(14) Uani . . 1.000
S S2 0.42940(6) 1.37003(15) -0.09699(3) 0.0382(3) Uani . . 1.000
N N17 0.6801(2) 1.4498(5) -0.00843(10) 0.0393(11) Uani . . 1.000
N N18 0.4639(2) 1.1911(4) 0.01832(12) 0.0410(12) Uani . . 1.000
N N19 0.7271(2) 1.3025(5) -0.10276(11) 0.0440(14) Uani . . 1.000
N N20 0.5465(2) 1.4963(6) -0.18549(13) 0.0563(14) Uani . . 1.000
C C33 0.5266(2) 1.3649(5) -0.07966(11) 0.0252(11) Uani . . 1.000
C C34 0.5485(2) 1.3408(5) -0.03691(11) 0.0237(11) Uani . . 1.000
C C35 0.6214(2) 1.3971(5) -0.02166(11) 0.0269(11) Uani . . 1.000
C C36 0.5001(2) 1.2591(5) -0.00677(12) 0.0280(12) Uani . . 1.000
C C37 0.5821(2) 1.3861(5) -0.11158(10) 0.0286(11) Uani . . 1.000
C C38 0.6622(3) 1.3398(5) -0.10663(11) 0.0347(16) Uani . . 1.000
C C39 0.5611(2) 1.4465(6) -0.15241(12) 0.0363(14) Uani . . 1.000
C C40 0.3688(2) 1.4216(6) -0.05271(14) 0.0343(16) Uani . . 1.000
H H1 0.53670 0.60840 0.04120 0.0290 Uiso calc R 1.000
H H1A 0.435(2) 1.052(4) 0.0693(11) 0.0380 Uiso . . 1.000
H H1B 0.4572(19) 0.987(5) 0.1035(11) 0.0380 Uiso . . 1.000
H H2 0.64260 0.46800 0.07080 0.0350 Uiso calc R 1.000
H H2A 0.314(2) 0.452(4) 0.0670(10) 0.0410 Uiso . . 1.000
H H2B 0.2819(19) 0.529(5) 0.0280(11) 0.0410 Uiso . . 1.000
H H3 0.63760 0.38780 0.14110 0.0440 Uiso calc R 1.000
H H4 0.52450 0.44200 0.18060 0.0350 Uiso calc R 1.000
H H5B 0.37910 0.46560 0.24480 0.0420 Uiso calc R 1.000
H H5C 0.44550 0.58130 0.23560 0.0420 Uiso calc R 1.000
H H9 0.14870 0.77330 0.20390 0.0400 Uiso calc R 1.000
H H10 0.06210 0.74650 0.26110 0.0530 Uiso calc R 1.000
H H11 0.10690 0.59830 0.32100 0.0570 Uiso calc R 1.000
H H11A 0.29300 0.92870 -0.10040 0.0390 Uiso calc R 1.000
H H11B 0.36190 1.03640 -0.11040 0.0390 Uiso calc R 1.000
H H12 0.23000 0.47960 0.32110 0.0550 Uiso calc R 1.000
H H13 0.20180 0.88690 0.09300 0.0280 Uiso calc R 1.000
H H14 0.09520 1.02300 0.06360 0.0390 Uiso calc R 1.000
H H15 0.10240 1.11030 -0.00660 0.0430 Uiso calc R 1.000
H H16 0.21510 1.05110 -0.04620 0.0380 Uiso calc R 1.000
H H21 0.59180 0.73280 -0.06970 0.0330 Uiso calc R 1.000
H H22 0.68160 0.78630 -0.12450 0.0440 Uiso calc R 1.000
H H23 0.64200 0.95620 -0.18050 0.0490 Uiso calc R 1.000
H H24 0.51540 1.06100 -0.18090 0.0520 Uiso calc R 1.000
H H32A 0.38560 0.18010 0.16820 0.0560 Uiso calc R 1.000
H H32B 0.33540 0.01000 0.16660 0.0560 Uiso calc R 1.000
H H32C 0.41250 0.02090 0.19540 0.0560 Uiso calc R 1.000
H H40A 0.39850 1.49300 -0.03320 0.0520 Uiso calc R 1.000
H H40B 0.35290 1.31820 -0.03830 0.0520 Uiso calc R 1.000
H H40C 0.32200 1.48200 -0.06240 0.0520 Uiso calc R 1.000

loop_
_atom_type_symbol
_atom_type_description
_atom_type_scat_dispersion_real
_atom_type_scat_dispersion_imag
_atom_type_scat_source
C C 0.0033 0.0016 'International Tables Vol C Tables 4.2.6.8 and 6.1.1.4'
H H 0.0000 0.0000 'International Tables Vol C Tables 4.2.6.8 and 6.1.1.4'
Fe Fe 0.3463 0.8444 'International Tables Vol C Tables 4.2.6.8 and 6.1.1.4'
N N 0.0061 0.0033 'International Tables Vol C Tables 4.2.6.8 and 6.1.1.4'
O O 0.0106 0.0060 'International Tables Vol C Tables 4.2.6.8 and 6.1.1.4'
S S 0.1246 0.1234 'International Tables Vol C Tables 4.2.6.8 and 6.1.1.4'

loop_
_geom_angle_atom_site_label_1
_geom_angle_atom_site_label_2
_geom_angle_atom_site_label_3
_geom_angle_site_symmetry_1
_geom_angle_site_symmetry_2
_geom_angle_site_symmetry_3
_geom_angle
_geom_angle_publ_flag
O1 Fe1 O2 . . . 178.91(11) no
O1 Fe1 N1 . . . 89.56(11) no
O1 Fe1 N2 . . . 90.92(11) no
O1 Fe1 N7 . . . 90.45(11) no
O1 Fe1 N8 . . . 88.99(11) no
O2 Fe1 N1 . . . 91.04(11) no
O2 Fe1 N2 . . . 90.11(11) no
O2 Fe1 N7 . . . 88.96(11) no
O2 Fe1 N8 . . . 89.97(11) no
N1 Fe1 N2 . . . 75.74(11) no
N1 Fe1 N7 . . . 179.94(11) no
N1 Fe1 N8 . . . 104.29(10) no
N2 Fe1 N7 . . . 104.20(11) no
N2 Fe1 N8 . . . 179.91(13) no
N7 Fe1 N8 . . . 75.77(10) no
C25 S1 C32 . . . 107.18(18) no
C33 S2 C40 . . . 107.65(17) no
H1A O1 H1B . . . 100(4) no
Fe1 O1 H1A . . . 122(2) no
Fe1 O1 H1B . . . 127(3) no
H2A O2 H2B . . . 125(3) no
Fe1 O2 H2B . . . 116(3) no
Fe1 O2 H2A . . . 108(2) no
Fe1 N1 C5 . . . 117.0(2) no
Fe1 N1 C1 . . . 124.3(2) no
C1 N1 C5 . . . 118.6(3) no
Fe1 N2 C6 . . . 114.0(2) no
Fe1 N2 N3 . . . 137.9(2) no
N3 N2 C6 . . . 108.2(3) no
N2 N3 C7 . . . 106.6(3) no
N5 N4 C7 . . . 130.1(3) no
N5 N4 C6 . . . 124.4(3) no
C6 N4 C7 . . . 105.6(3) no
C8 N6 C12 . . . 116.9(4) no
Fe1 N7 C13 . . . 124.4(2) no
Fe1 N7 C17 . . . 117.6(2) no
C13 N7 C17 . . . 118.0(3) no
Fe1 N8 N9 . . . 137.6(2) no
Fe1 N8 C18 . . . 113.7(2) no
N9 N8 C18 . . . 108.7(3) no
N8 N9 C19 . . . 106.6(3) no
N11 N10 C18 . . . 124.3(3) no
C18 N10 C19 . . . 106.0(3) no
N11 N10 C19 . . . 129.7(3) no
C20 N12 C24 . . . 117.2(3) no
N4 N5 H5C . . . 109.00 no
H5B N5 H5C . . . 109.00 no
N4 N5 H5B . . . 109.00 no
N10 N11 H11B . . . 109.00 no
H11A N11 H11B . . . 110.00 no
N10 N11 H11A . . . 110.00 no
N1 C1 C2 . . . 122.3(3) no
C1 C2 C3 . . . 119.2(3) no
C2 C3 C4 . . . 120.0(4) no
C3 C4 C5 . . . 118.3(4) no
N1 C5 C6 . . . 112.0(3) no
N1 C5 C4 . . . 121.6(3) no
C4 C5 C6 . . . 126.3(3) no
N2 C6 C5 . . . 121.1(3) no
N4 C6 C5 . . . 129.3(3) no
N2 C6 N4 . . . 109.6(3) no
N3 C7 N4 . . . 110.1(3) no
N3 C7 C8 . . . 123.5(3) no
N4 C7 C8 . . . 126.4(3) no
N6 C8 C9 . . . 123.1(3) no
C7 C8 C9 . . . 120.7(3) no
N6 C8 C7 . . . 116.1(3) no
C8 C9 C10 . . . 119.7(4) no
C9 C10 C11 . . . 117.2(4) no
C10 C11 C12 . . . 120.0(4) no
N6 C12 C11 . . . 123.0(4) no
N7 C13 C14 . . . 122.9(4) no
C13 C14 C15 . . . 118.2(3) no
C14 C15 C16 . . . 120.1(4) no
C15 C16 C17 . . . 118.4(4) no
N7 C17 C16 . . . 122.4(3) no
N7 C17 C18 . . . 111.6(3) no
C16 C17 C18 . . . 126.0(3) no
N8 C18 N10 . . . 108.9(3) no
N10 C18 C17 . . . 129.6(3) no
N8 C18 C17 . . . 121.4(3) no
N9 C19 C20 . . . 123.9(3) no
N9 C19 N10 . . . 109.8(3) no
N10 C19 C20 . . . 126.1(3) no
N12 C20 C21 . . . 123.1(3) no
N12 C20 C19 . . . 116.3(3) no
C19 C20 C21 . . . 120.5(3) no
C20 C21 C22 . . . 118.7(3) no
C21 C22 C23 . . . 118.8(3) no
C22 C23 C24 . . . 118.2(4) no
N12 C24 C23 . . . 124.0(4) no
C2 C1 H1 . . . 119.00 no
N1 C1 H1 . . . 119.00 no
C1 C2 H2 . . . 120.00 no
C3 C2 H2 . . . 120.00 no
C4 C3 H3 . . . 120.00 no
C2 C3 H3 . . . 120.00 no
C3 C4 H4 . . . 121.00 no
C5 C4 H4 . . . 121.00 no
C10 C9 H9 . . . 120.00 no
C8 C9 H9 . . . 120.00 no
C11 C10 H10 . . . 121.00 no
C9 C10 H10 . . . 121.00 no
C10 C11 H11 . . . 120.00 no
C12 C11 H11 . . . 120.00 no
C11 C12 H12 . . . 119.00 no
N6 C12 H12 . . . 118.00 no
N7 C13 H13 . . . 119.00 no
C14 C13 H13 . . . 119.00 no
C15 C14 H14 . . . 121.00 no
C13 C14 H14 . . . 121.00 no
C14 C15 H15 . . . 120.00 no
C16 C15 H15 . . . 120.00 no
C17 C16 H16 . . . 121.00 no
C15 C16 H16 . . . 121.00 no
C22 C21 H21 . . . 121.00 no
C20 C21 H21 . . . 121.00 no
C21 C22 H22 . . . 121.00 no
C23 C22 H22 . . . 121.00 no
C22 C23 H23 . . . 121.00 no
C24 C23 H23 . . . 121.00 no
C23 C24 H24 . . . 118.00 no
N12 C24 H24 . . . 118.00 no
S1 C25 C26 . . . 122.6(3) no
C26 C25 C29 . . . 123.1(3) no
S1 C25 C29 . . . 114.3(3) no
C25 C26 C27 . . . 121.7(3) no
C27 C26 C28 . . . 116.0(3) no
C25 C26 C28 . . . 122.3(3) no
N13 C27 C26 . . . 176.8(4) no
N14 C28 C26 . . . 177.2(4) no
C25 C29 C30 . . . 122.9(3) no
C30 C29 C31 . . . 115.4(3) no
C25 C29 C31 . . . 121.5(3) no
N15 C30 C29 . . . 178.1(4) no
N16 C31 C29 . . . 177.3(4) no
S1 C32 H32B . . . 109.00 no
S1 C32 H32C . . . 109.00 no
S1 C32 H32A . . . 109.00 no
H32A C32 H32C . . . 110.00 no
H32B C32 H32C . . . 109.00 no
H32A C32 H32B . . . 110.00 no
S2 C33 C34 . . . 123.6(3) no
S2 C33 C37 . . . 114.2(3) no
C34 C33 C37 . . . 122.2(3) no
C33 C34 C35 . . . 121.2(3) no
C33 C34 C36 . . . 123.6(3) no
C35 C34 C36 . . . 115.2(3) no
N17 C35 C34 . . . 177.1(4) no
N18 C36 C34 . . . 177.2(4) no
C33 C37 C38 . . . 122.5(3) no
C33 C37 C39 . . . 122.1(3) no
C38 C37 C39 . . . 115.3(3) no
N19 C38 C37 . . . 179.8(4) no
N20 C39 C37 . . . 178.0(4) no
S2 C40 H40A . . . 109.00 no
S2 C40 H40B . . . 109.00 no
S2 C40 H40C . . . 109.00 no
H40A C40 H40B . . . 109.00 no
H40A C40 H40C . . . 109.00 no
H40B C40 H40C . . . 110.00 no

loop_
_geom_bond_atom_site_label_1
_geom_bond_atom_site_label_2
_geom_bond_site_symmetry_1
_geom_bond_site_symmetry_2
_geom_bond_distance
_geom_bond_publ_flag
Fe1 O1 . . 2.125(3) no
Fe1 O2 . . 2.130(3) no
Fe1 N1 . . 2.176(3) no
Fe1 N2 . . 2.163(3) no
Fe1 N7 . . 2.170(3) no
Fe1 N8 . . 2.162(3) no
S1 C25 . . 1.740(4) no
S1 C32 . . 1.792(4) no
S2 C40 . . 1.791(4) no
S2 C33 . . 1.743(4) no
O1 H1B . . 0.81(3) no
O1 H1A . . 0.84(3) no
O2 H2B . . 0.82(3) no
O2 H2A . . 0.85(3) no
N1 C1 . . 1.328(4) no
N1 C5 . . 1.361(4) no
N2 C6 . . 1.322(5) no
N2 N3 . . 1.377(4) no
N3 C7 . . 1.326(4) no
N4 C7 . . 1.365(4) no
N4 C6 . . 1.358(4) no
N4 N5 . . 1.409(4) no
N6 C8 . . 1.345(5) no
N6 C12 . . 1.344(6) no
N7 C13 . . 1.338(4) no
N7 C17 . . 1.356(4) no
N8 N9 . . 1.379(4) no
N8 C18 . . 1.325(4) no
N9 C19 . . 1.323(4) no
N10 N11 . . 1.418(4) no
N10 C18 . . 1.357(4) no
N10 C19 . . 1.373(4) no
N12 C20 . . 1.329(5) no
N12 C24 . . 1.327(6) no
N5 H5C . . 0.9100 no
N5 H5B . . 0.9100 no
N11 H11B . . 0.9100 no
N11 H11A . . 0.9100 no
N13 C27 . . 1.156(5) no
N14 C28 . . 1.141(5) no
N15 C30 . . 1.141(5) no
N16 C31 . . 1.148(6) no
N17 C35 . . 1.161(5) no
N18 C36 . . 1.143(5) no
N19 C38 . . 1.150(6) no
N20 C39 . . 1.150(6) no
C1 C2 . . 1.378(5) no
C2 C3 . . 1.368(6) no
C3 C4 . . 1.374(5) no
C4 C5 . . 1.392(5) no
C5 C6 . . 1.467(5) no
C7 C8 . . 1.479(5) no
C8 C9 . . 1.382(5) no
C9 C10 . . 1.376(5) no
C10 C11 . . 1.395(6) no
C11 C12 . . 1.367(7) no
C13 C14 . . 1.366(5) no
C14 C15 . . 1.378(6) no
C15 C16 . . 1.379(5) no
C16 C17 . . 1.364(5) no
C17 C18 . . 1.469(5) no
C19 C20 . . 1.476(5) no
C20 C21 . . 1.369(5) no
C21 C22 . . 1.387(5) no
C22 C23 . . 1.363(6) no
C23 C24 . . 1.374(6) no
C1 H1 . . 0.9500 no
C2 H2 . . 0.9500 no
C3 H3 . . 0.9500 no
C4 H4 . . 0.9500 no
C9 H9 . . 0.9500 no
C10 H10 . . 0.9500 no
C11 H11 . . 0.9500 no
C12 H12 . . 0.9500 no
C13 H13 . . 0.9500 no
C14 H14 . . 0.9500 no
C15 H15 . . 0.9500 no
C16 H16 . . 0.9500 no
C21 H21 . . 0.9500 no
C22 H22 . . 0.9500 no
C23 H23 . . 0.9500 no
C24 H24 . . 0.9500 no
C25 C29 . . 1.397(5) no
C25 C26 . . 1.420(5) no
C26 C27 . . 1.414(5) no
C26 C28 . . 1.416(5) no
C29 C30 . . 1.410(5) no
C29 C31 . . 1.425(5) no
C32 H32C . . 0.9800 no
C32 H32A . . 0.9800 no
C32 H32B . . 0.9800 no
C33 C34 . . 1.421(5) no
C33 C37 . . 1.395(5) no
C34 C35 . . 1.404(5) no
C34 C36 . . 1.420(5) no
C37 C38 . . 1.420(6) no
C37 C39 . . 1.428(5) no
C40 H40A . . 0.9800 no
C40 H40B . . 0.9800 no
C40 H40C . . 0.9800 no

loop_
_geom_hbond_atom_site_label_D
_geom_hbond_atom_site_label_H
_geom_hbond_atom_site_label_A
_geom_hbond_site_symmetry_A
_geom_hbond_distance_DH
_geom_hbond_distance_HA
_geom_hbond_distance_DA
_geom_hbond_angle_DHA
_geom_hbond_publ_flag
O1 H1A N18 . 0.84(3) 2.02(3) 2.847(4) 167(3) yes
O1 H1B N13 4_565 0.81(3) 2.10(3) 2.888(4) 166(4) yes
O2 H2A N14 . 0.85(3) 2.00(3) 2.824(4) 161(3) yes
O2 H2B N17 4_475 0.82(3) 2.09(3) 2.899(4) 169(3) yes
N5 H5B N6 . 0.91 2.18 2.852(5) 130 yes
N5 H5C N15 4_565 0.91 2.16 3.008(5) 154 yes
N11 H11A N19 4_475 0.91 2.16 3.004(5) 155 yes
N11 H11B N12 . 0.91 2.15 2.847(4) 132 yes

loop_
_geom_torsion_atom_site_label_1
_geom_torsion_atom_site_label_2
_geom_torsion_atom_site_label_3
_geom_torsion_atom_site_label_4
_geom_torsion_site_symmetry_1
_geom_torsion_site_symmetry_2
_geom_torsion_site_symmetry_3
_geom_torsion_site_symmetry_4
_geom_torsion
_geom_torsion_publ_flag
O1 Fe1 N1 C1 . . . . -89.0(3) no
O1 Fe1 N1 C5 . . . . 88.3(3) no
O2 Fe1 N1 C1 . . . . 90.1(3) no
O2 Fe1 N1 C5 . . . . -92.6(3) no
N2 Fe1 N1 C1 . . . . 179.9(3) no
N2 Fe1 N1 C5 . . . . -2.8(3) no
N8 Fe1 N1 C1 . . . . -0.2(3) no
N8 Fe1 N1 C5 . . . . 177.1(3) no
O1 Fe1 N2 N3 . . . . 92.9(3) no
O1 Fe1 N2 C6 . . . . -86.7(3) no
O2 Fe1 N2 N3 . . . . -86.7(4) no
O2 Fe1 N2 C6 . . . . 93.7(3) no
N1 Fe1 N2 N3 . . . . -177.8(4) no
N1 Fe1 N2 C6 . . . . 2.6(3) no
N7 Fe1 N2 N3 . . . . 2.2(4) no
N7 Fe1 N2 C6 . . . . -177.4(3) no
O1 Fe1 N7 C13 . . . . -90.8(3) no
O1 Fe1 N7 C17 . . . . 90.2(3) no
O2 Fe1 N7 C13 . . . . 90.1(3) no
O2 Fe1 N7 C17 . . . . -88.9(3) no
N2 Fe1 N7 C13 . . . . 0.3(3) no
N2 Fe1 N7 C17 . . . . -178.8(3) no
N8 Fe1 N7 C13 . . . . -179.7(3) no
N8 Fe1 N7 C17 . . . . 1.3(3) no
O1 Fe1 N8 N9 . . . . 84.6(3) no
O1 Fe1 N8 C18 . . . . -92.5(3) no
O2 Fe1 N8 N9 . . . . -95.8(3) no
O2 Fe1 N8 C18 . . . . 87.1(3) no
N1 Fe1 N8 N9 . . . . -4.7(4) no
N1 Fe1 N8 C18 . . . . 178.2(3) no
N7 Fe1 N8 N9 . . . . 175.3(4) no
N7 Fe1 N8 C18 . . . . -1.8(3) no
C32 S1 C25 C26 . . . . -26.2(4) no
C32 S1 C25 C29 . . . . 155.6(3) no
C40 S2 C33 C37 . . . . -158.3(3) no
C40 S2 C33 C34 . . . . 21.9(4) no
C1 N1 C5 C4 . . . . -1.6(5) no
C1 N1 C5 C6 . . . . 179.9(3) no
Fe1 N1 C1 C2 . . . . 178.0(3) no
C5 N1 C1 C2 . . . . 0.7(5) no
Fe1 N1 C5 C6 . . . . 2.4(4) no
Fe1 N1 C5 C4 . . . . -179.1(3) no
C6 N2 N3 C7 . . . . 0.3(4) no
N3 N2 C6 N4 . . . . -1.0(4) no
Fe1 N2 N3 C7 . . . . -179.3(3) no
Fe1 N2 C6 N4 . . . . 178.7(2) no
Fe1 N2 C6 C5 . . . . -2.4(5) no
N3 N2 C6 C5 . . . . 177.9(3) no
N2 N3 C7 C8 . . . . -177.4(3) no
N2 N3 C7 N4 . . . . 0.5(4) no
N5 N4 C6 N2 . . . . -178.6(3) no
N5 N4 C6 C5 . . . . 2.6(6) no
C6 N4 C7 N3 . . . . -1.1(4) no
C6 N4 C7 C8 . . . . 176.7(4) no
C7 N4 C6 N2 . . . . 1.3(4) no
C7 N4 C6 C5 . . . . -177.5(4) no
N5 N4 C7 N3 . . . . 178.8(3) no
N5 N4 C7 C8 . . . . -3.4(6) no
C12 N6 C8 C7 . . . . -178.0(4) no
C8 N6 C12 C11 . . . . 0.5(7) no
C12 N6 C8 C9 . . . . -0.7(6) no
Fe1 N7 C17 C18 . . . . -0.7(4) no
C13 N7 C17 C16 . . . . -1.0(5) no
Fe1 N7 C17 C16 . . . . 178.1(3) no
Fe1 N7 C13 C14 . . . . -177.7(3) no
C13 N7 C17 C18 . . . . -179.7(3) no
C17 N7 C13 C14 . . . . 1.3(5) no
C18 N8 N9 C19 . . . . -0.9(4) no
N9 N8 C18 C17 . . . . -175.7(3) no
Fe1 N8 N9 C19 . . . . -178.1(3) no
N9 N8 C18 N10 . . . . 1.1(4) no
Fe1 N8 C18 C17 . . . . 2.2(4) no
Fe1 N8 C18 N10 . . . . 179.0(2) no
N8 N9 C19 C20 . . . . 175.7(3) no
N8 N9 C19 N10 . . . . 0.4(4) no
N11 N10 C18 N8 . . . . 178.8(3) no
C19 N10 C18 C17 . . . . 175.6(4) no
C18 N10 C19 N9 . . . . 0.2(4) no
C18 N10 C19 C20 . . . . -174.9(3) no
N11 N10 C19 N9 . . . . -179.3(3) no
N11 N10 C18 C17 . . . . -4.8(6) no
C19 N10 C18 N8 . . . . -0.8(4) no
N11 N10 C19 C20 . . . . 5.6(6) no
C24 N12 C20 C19 . . . . 175.0(4) no
C24 N12 C20 C21 . . . . -1.3(6) no
C20 N12 C24 C23 . . . . -0.1(7) no
N1 C1 C2 C3 . . . . -0.3(6) no
C1 C2 C3 C4 . . . . 0.8(6) no
C2 C3 C4 C5 . . . . -1.6(6) no
C3 C4 C5 C6 . . . . -179.6(4) no
C3 C4 C5 N1 . . . . 2.0(6) no
C4 C5 C6 N2 . . . . -178.5(4) no
N1 C5 C6 N4 . . . . 178.7(4) no
N1 C5 C6 N2 . . . . 0.0(5) no
C4 C5 C6 N4 . . . . 0.2(7) no
N3 C7 C8 C9 . . . . -4.5(6) no
N4 C7 C8 N6 . . . . -4.6(6) no
N4 C7 C8 C9 . . . . 178.0(4) no
N3 C7 C8 N6 . . . . 172.9(4) no
C7 C8 C9 C10 . . . . 177.3(4) no
N6 C8 C9 C10 . . . . 0.1(6) no
C8 C9 C10 C11 . . . . 0.7(6) no
C9 C10 C11 C12 . . . . -0.9(7) no
C10 C11 C12 N6 . . . . 0.4(8) no
N7 C13 C14 C15 . . . . -1.2(6) no
C13 C14 C15 C16 . . . . 0.8(6) no
C14 C15 C16 C17 . . . . -0.5(6) no
C15 C16 C17 C18 . . . . 179.2(4) no
C15 C16 C17 N7 . . . . 0.6(6) no
N7 C17 C18 N8 . . . . -1.1(5) no
N7 C17 C18 N10 . . . . -177.1(4) no
C16 C17 C18 N10 . . . . 4.2(7) no
C16 C17 C18 N8 . . . . -179.8(4) no
N9 C19 C20 N12 . . . . -170.2(3) no
N9 C19 C20 C21 . . . . 6.3(5) no
N10 C19 C20 N12 . . . . 4.3(5) no
N10 C19 C20 C21 . . . . -179.2(3) no
C19 C20 C21 C22 . . . . -174.5(3) no
N12 C20 C21 C22 . . . . 1.7(6) no
C20 C21 C22 C23 . . . . -0.5(6) no
C21 C22 C23 C24 . . . . -0.8(7) no
C22 C23 C24 N12 . . . . 1.2(7) no
S1 C25 C26 C27 . . . . 158.4(3) no
C29 C25 C26 C28 . . . . 153.7(4) no
S1 C25 C29 C30 . . . . 165.4(3) no
S1 C25 C29 C31 . . . . -10.0(5) no
C26 C25 C29 C30 . . . . -12.9(6) no
C26 C25 C29 C31 . . . . 171.8(4) no
S1 C25 C26 C28 . . . . -24.4(6) no
C29 C25 C26 C27 . . . . -23.5(6) no
S2 C33 C34 C35 . . . . -156.3(3) no
S2 C33 C34 C36 . . . . 24.1(6) no
C37 C33 C34 C35 . . . . 24.0(6) no
C37 C33 C34 C36 . . . . -155.7(4) no
S2 C33 C37 C38 . . . . -161.8(3) no
S2 C33 C37 C39 . . . . 14.3(5) no
C34 C33 C37 C38 . . . . 18.0(6) no
C34 C33 C37 C39 . . . . -165.9(4) no
